data_7705014
loop_
_publ_author_name
'Mews, N. M.'
'Reimann, M.'
'H\"orner, G'
'Kaupp, M.'
'Schubert, H.'
'Berkefeld, A.'

_publ_section_title
;
 A four-parameter system for rationalising the electronic properties of
 transition metal-radical ligand complexes.
;
_journal_issue 28
_journal_name_full 'Dalton transactions (Cambridge, England : 2003)'
_journal_page_first 9735
_journal_page_last 9742
_journal_paper_doi 10.1039/d0dt02237c
_journal_volume 49
_journal_year 2020
_chemical_formula_sum 'C52 H59 P Pt S2'
_chemical_formula_weight 974.17
_space_group_crystal_system triclinic
_space_group_IT_number 2
_space_group_name_Hall '-P 1'
_space_group_name_H-M_alt 'P -1'
_atom_sites_solution_hydrogens geom
_audit_creation_method SHELXL-2018/1
_audit_update_record
;
2019-10-22 deposited with the CCDC.	2020-07-02 downloaded from the CCDC.
;
_cell_angle_alpha 106.179(2)
_cell_angle_beta 94.527(2)
_cell_angle_gamma 99.208(2)
_cell_formula_units_Z 2
_cell_length_a 11.4924(3)
_cell_length_b 13.2351(4)
_cell_length_c 15.9600(5)
_cell_measurement_reflns_used 9114
_cell_measurement_temperature 180(2)
_cell_measurement_theta_max 29.91
_cell_measurement_theta_min 2.68
_cell_volume 2281.76(12)
_computing_cell_refinement 'Bruker SAINT'
_computing_data_collection 'Bruker APEX2'
_computing_data_reduction 'Bruker SAINT'
_computing_structure_refinement 'SHELXL-2018/1 (Sheldrick, 2018)'
_computing_structure_solution 'SHELXS-97 (Sheldrick 2008)'
_diffrn_ambient_temperature 180(2)
_diffrn_measured_fraction_theta_full 0.996
_diffrn_measured_fraction_theta_max 0.925
_diffrn_measurement_device_type 'Bruker APEX-II CCD'
_diffrn_measurement_method '\f and \w scans'
_diffrn_radiation_type MoK\a
_diffrn_radiation_wavelength 0.71073
_diffrn_reflns_av_R_equivalents 0.0346
_diffrn_reflns_av_unetI/netI 0.0517
_diffrn_reflns_Laue_measured_fraction_full 0.996
_diffrn_reflns_Laue_measured_fraction_max 0.925
_diffrn_reflns_limit_h_max 16
_diffrn_reflns_limit_h_min -15
_diffrn_reflns_limit_k_max 18
_diffrn_reflns_limit_k_min -18
_diffrn_reflns_limit_l_max 22
_diffrn_reflns_limit_l_min -21
_diffrn_reflns_number 43232
_diffrn_reflns_point_group_measured_fraction_full 0.996
_diffrn_reflns_point_group_measured_fraction_max 0.925
_diffrn_reflns_theta_full 25.242
_diffrn_reflns_theta_max 30.556
_diffrn_reflns_theta_min 2.389
_exptl_absorpt_coefficient_mu 3.235
_exptl_absorpt_correction_T_max 0.7461
_exptl_absorpt_correction_T_min 0.6414
_exptl_absorpt_correction_type multi-scan
_exptl_absorpt_process_details 'SADABS V2012/1 (Bruker AXS Inc.)'
_exptl_crystal_colour brown
_exptl_crystal_density_diffrn 1.418
_exptl_crystal_description prism
_exptl_crystal_F_000 992
_exptl_crystal_size_max 0.199
_exptl_crystal_size_mid 0.117
_exptl_crystal_size_min 0.060
_refine_diff_density_max 2.251
_refine_diff_density_min -2.308
_refine_diff_density_rms 0.161
_refine_ls_extinction_method none
_refine_ls_goodness_of_fit_ref 1.095
_refine_ls_hydrogen_treatment constr
_refine_ls_matrix_type full
_refine_ls_number_parameters 517
_refine_ls_number_reflns 12944
_refine_ls_number_restraints 0
_refine_ls_restrained_S_all 1.095
_refine_ls_R_factor_all 0.0528
_refine_ls_R_factor_gt 0.0347
_refine_ls_shift/su_max 0.003
_refine_ls_shift/su_mean 0.000
_refine_ls_structure_factor_coef Fsqd
_refine_ls_weighting_details 'w=1/[\s^2^(Fo^2^)+(0.0221P)^2^+1.1255P] where P=(Fo^2^+2Fc^2^)/3'
_refine_ls_weighting_scheme calc
_refine_ls_wR_factor_gt 0.0548
_refine_ls_wR_factor_ref 0.0591
_reflns_Friedel_coverage 0.000
_reflns_number_gt 10843
_reflns_number_total 12944
_reflns_threshold_expression 'I > 2\s(I)'
_cod_data_source_file d0dt02237c3.cif
_cod_data_source_block shelx_CCDC7
_cod_database_code 7705014
_shelx_shelxl_version_number 2018/1
_shelx_space_group_comment
;
The symmetry employed for this shelxl refinement is uniquely defined
by the following loop, which should always be used as a source of
symmetry information in preference to the above space-group names.
They are only intended as comments.
;
_shelx_estimated_absorpt_t_min 0.565
_shelx_estimated_absorpt_t_max 0.830

loop_
_space_group_symop_operation_xyz
'x, y, z'
'-x, -y, -z'

loop_
_atom_site_label
_atom_site_type_symbol
_atom_site_fract_x
_atom_site_fract_y
_atom_site_fract_z
_atom_site_U_iso_or_equiv
_atom_site_adp_type
_atom_site_occupancy
_atom_site_site_symmetry_order
_atom_site_calc_flag
_atom_site_refinement_flags_posn
_atom_site_refinement_flags_adp
_atom_site_refinement_flags_occupancy
_atom_site_disorder_assembly
_atom_site_disorder_group
Pt1 Pt 0.17641(2) 0.12676(2) 0.48150(2) 0.01713(3) Uani 1 1 d . . . . .
S1 S 0.19864(7) 0.27221(6) 0.60905(4) 0.02826(16) Uani 1 1 d . . . . .
S2 S 0.12902(6) 0.00419(5) 0.33721(4) 0.01922(13) Uani 1 1 d . . . . .
P1 P 0.19960(6) 0.24132(5) 0.40158(4) 0.01671(13) Uani 1 1 d . . . . .
C1 C 0.1573(2) -0.0449(2) 0.50343(16) 0.0198(5) Uani 1 1 d . . . . .
H44 H 0.083080 -0.074116 0.467211 0.024 Uiso 1 1 calc R U . . .
C2 C 0.1625(2) 0.0306(2) 0.58477(16) 0.0201(5) Uani 1 1 d . . . . .
H1 H 0.092419 0.054126 0.603547 0.024 Uiso 1 1 calc R U . . .
C3 C 0.2736(2) 0.0728(2) 0.63999(16) 0.0207(6) Uani 1 1 d . . . . .
C4 C 0.2724(3) 0.1600(2) 0.72082(16) 0.0234(6) Uani 1 1 d . . . . .
C5 C 0.3119(3) 0.1480(2) 0.80176(17) 0.0269(6) Uani 1 1 d . . . . .
H21 H 0.343167 0.086265 0.803509 0.032 Uiso 1 1 calc R U . . .
C6 C 0.3062(3) 0.2250(2) 0.87947(17) 0.0282(7) Uani 1 1 d . . . . .
C7 C 0.3520(3) 0.2160(3) 0.96991(18) 0.0350(7) Uani 1 1 d . . . . .
C8 C 0.3920(5) 0.1103(4) 0.9633(2) 0.0749(15) Uani 1 1 d . . . . .
H2 H 0.419643 0.108013 1.022297 0.112 Uiso 1 1 calc R U . . .
H4 H 0.457084 0.103905 0.927102 0.112 Uiso 1 1 calc R U . . .
H3 H 0.325228 0.050855 0.936182 0.112 Uiso 1 1 calc R U . . .
C9 C 0.4593(4) 0.3062(4) 1.0116(2) 0.0626(13) Uani 1 1 d . . . . .
H7 H 0.488608 0.301507 1.069445 0.094 Uiso 1 1 calc R U . . .
H5 H 0.435481 0.375634 1.018296 0.094 Uiso 1 1 calc R U . . .
H6 H 0.522358 0.299235 0.973640 0.094 Uiso 1 1 calc R U . . .
C10 C 0.2560(3) 0.2264(4) 1.0301(2) 0.0578(12) Uani 1 1 d . . . . .
H8 H 0.187438 0.168282 1.004256 0.087 Uiso 1 1 calc R U . . .
H9 H 0.231472 0.295541 1.037188 0.087 Uiso 1 1 calc R U . . .
H10 H 0.287138 0.221975 1.087656 0.087 Uiso 1 1 calc R U . . .
C11 C 0.2583(3) 0.3126(2) 0.87209(17) 0.0288(7) Uani 1 1 d . . . . .
H11 H 0.253140 0.365607 0.925134 0.035 Uiso 1 1 calc R U . . .
C12 C 0.2173(3) 0.3293(2) 0.79329(17) 0.0259(6) Uani 1 1 d . . . . .
C13 C 0.2275(2) 0.2499(2) 0.71372(16) 0.0223(6) Uani 1 1 d . . . . .
C14 C 0.1653(3) 0.4307(3) 0.79635(19) 0.0334(7) Uani 1 1 d . . . . .
C15 C 0.0385(3) 0.4005(3) 0.7462(2) 0.0453(9) Uani 1 1 d . . . . .
H12 H 0.006994 0.465838 0.749149 0.068 Uiso 1 1 calc R U . . .
H14 H -0.012758 0.355119 0.772970 0.068 Uiso 1 1 calc R U . . .
H13 H 0.040567 0.361439 0.684526 0.068 Uiso 1 1 calc R U . . .
C16 C 0.2455(3) 0.5066(3) 0.7586(2) 0.0406(8) Uani 1 1 d . . . . .
H17 H 0.210726 0.570216 0.761182 0.061 Uiso 1 1 calc R U . . .
H16 H 0.252540 0.469873 0.697303 0.061 Uiso 1 1 calc R U . . .
H15 H 0.324485 0.528377 0.793212 0.061 Uiso 1 1 calc R U . . .
C17 C 0.1545(4) 0.4956(3) 0.8909(2) 0.0553(11) Uani 1 1 d . . . . .
H20 H 0.233766 0.520987 0.924951 0.083 Uiso 1 1 calc R U . . .
H19 H 0.104990 0.449946 0.918447 0.083 Uiso 1 1 calc R U . . .
H18 H 0.117893 0.557137 0.889346 0.083 Uiso 1 1 calc R U . . .
C18 C 0.3716(2) 0.0315(2) 0.61525(16) 0.0230(6) Uani 1 1 d . . . . .
H43 H 0.444189 0.054811 0.653899 0.028 Uiso 1 1 calc R U . . .
C19 C 0.3656(2) -0.0455(2) 0.53255(17) 0.0222(6) Uani 1 1 d . . . . .
H22 H 0.433915 -0.074759 0.516964 0.027 Uiso 1 1 calc R U . . .
C20 C 0.2624(2) -0.0787(2) 0.47421(16) 0.0193(5) Uani 1 1 d . . . . .
C21 C 0.2599(2) -0.1401(2) 0.38090(16) 0.0193(5) Uani 1 1 d . . . . .
C22 C 0.2056(2) -0.1056(2) 0.31378(16) 0.0185(5) Uani 1 1 d . . . . .
C23 C 0.2117(2) -0.1623(2) 0.22448(17) 0.0220(6) Uani 1 1 d . . . . .
C24 C 0.1628(3) -0.1309(2) 0.14374(17) 0.0301(7) Uani 1 1 d . . . . .
C25 C 0.0293(3) -0.1319(3) 0.1398(2) 0.0424(8) Uani 1 1 d . . . . .
H23 H 0.013945 -0.077850 0.191655 0.064 Uiso 1 1 calc R U . . .
H24 H -0.012560 -0.202869 0.138926 0.064 Uiso 1 1 calc R U . . .
H25 H 0.000853 -0.115639 0.086430 0.064 Uiso 1 1 calc R U . . .
C26 C 0.2308(3) -0.0207(3) 0.14487(19) 0.0380(8) Uani 1 1 d . . . . .
H27 H 0.315219 -0.023303 0.142445 0.057 Uiso 1 1 calc R U . . .
H26 H 0.221788 0.033168 0.199037 0.057 Uiso 1 1 calc R U . . .
H28 H 0.198708 -0.001568 0.093841 0.057 Uiso 1 1 calc R U . . .
C27 C 0.1812(4) -0.2100(3) 0.05659(19) 0.0522(11) Uani 1 1 d . . . . .
H29 H 0.152332 -0.186470 0.007068 0.078 Uiso 1 1 calc R U . . .
H30 H 0.136986 -0.281688 0.051275 0.078 Uiso 1 1 calc R U . . .
H31 H 0.266041 -0.212003 0.056080 0.078 Uiso 1 1 calc R U . . .
C28 C 0.2656(3) -0.2514(2) 0.20964(17) 0.0246(6) Uani 1 1 d . . . . .
H42 H 0.267140 -0.290904 0.150223 0.030 Uiso 1 1 calc R U . . .
C29 C 0.3178(2) -0.2873(2) 0.27529(17) 0.0219(6) Uani 1 1 d . . . . .
C30 C 0.3151(2) -0.2283(2) 0.36130(17) 0.0225(6) Uani 1 1 d . . . . .
H32 H 0.351854 -0.248440 0.407991 0.027 Uiso 1 1 calc R U . . .
C31 C 0.3687(3) -0.3897(2) 0.25089(17) 0.0234(6) Uani 1 1 d . . . . .
C32 C 0.2642(3) -0.4854(2) 0.2189(2) 0.0333(7) Uani 1 1 d . . . . .
H34 H 0.218212 -0.489007 0.267494 0.050 Uiso 1 1 calc R U . . .
H35 H 0.294824 -0.551754 0.198292 0.050 Uiso 1 1 calc R U . . .
H33 H 0.212887 -0.476346 0.170501 0.050 Uiso 1 1 calc R U . . .
C33 C 0.4457(3) -0.3908(3) 0.1768(2) 0.0386(8) Uani 1 1 d . . . . .
H37 H 0.396637 -0.389720 0.124044 0.058 Uiso 1 1 calc R U . . .
H36 H 0.479985 -0.455808 0.163580 0.058 Uiso 1 1 calc R U . . .
H38 H 0.509788 -0.327593 0.195200 0.058 Uiso 1 1 calc R U . . .
C34 C 0.4462(3) -0.4006(2) 0.32939(19) 0.0331(7) Uani 1 1 d . . . . .
H39 H 0.507094 -0.335494 0.353862 0.050 Uiso 1 1 calc R U . . .
H40 H 0.484663 -0.462530 0.309882 0.050 Uiso 1 1 calc R U . . .
H41 H 0.396424 -0.410603 0.374624 0.050 Uiso 1 1 calc R U . . .
C35 C 0.3316(2) 0.2336(2) 0.34575(15) 0.0176(5) Uani 1 1 d . . . . .
C36 C 0.3647(2) 0.3077(2) 0.30045(16) 0.0210(6) Uani 1 1 d . . . . .
H49 H 0.320428 0.362692 0.301416 0.025 Uiso 1 1 calc R U . . .
C37 C 0.4614(3) 0.3018(2) 0.25419(17) 0.0241(6) Uani 1 1 d . . . . .
H48 H 0.481730 0.351379 0.222165 0.029 Uiso 1 1 calc R U . . .
C38 C 0.5282(3) 0.2247(2) 0.25435(19) 0.0287(6) Uani 1 1 d . . . . .
H47 H 0.594151 0.220283 0.222070 0.034 Uiso 1 1 calc R U . . .
C39 C 0.4988(3) 0.1534(3) 0.3019(2) 0.0334(7) Uani 1 1 d . . . . .
H45 H 0.546305 0.101317 0.303475 0.040 Uiso 1 1 calc R U . . .
C40 C 0.4010(2) 0.1572(2) 0.34716(18) 0.0255(6) Uani 1 1 d . . . . .
H46 H 0.381398 0.107507 0.379198 0.031 Uiso 1 1 calc R U . . .
C41 C 0.2186(2) 0.3851(2) 0.45450(16) 0.0199(5) Uani 1 1 d . . . . .
C42 C 0.1336(3) 0.4443(2) 0.44002(19) 0.0283(6) Uani 1 1 d . . . . .
H54 H 0.060639 0.409119 0.403831 0.034 Uiso 1 1 calc R U . . .
C43 C 0.1548(3) 0.5547(2) 0.4782(2) 0.0377(8) Uani 1 1 d . . . . .
H53 H 0.096275 0.594579 0.468057 0.045 Uiso 1 1 calc R U . . .
C44 C 0.2602(3) 0.6063(2) 0.5306(2) 0.0383(8) Uani 1 1 d . . . . .
H52 H 0.274386 0.681797 0.556637 0.046 Uiso 1 1 calc R U . . .
C45 C 0.3452(3) 0.5485(3) 0.54537(19) 0.0349(8) Uani 1 1 d . . . . .
H51 H 0.418113 0.584462 0.581383 0.042 Uiso 1 1 calc R U . . .
C46 C 0.3252(3) 0.4383(2) 0.50807(17) 0.0265(6) Uani 1 1 d . . . . .
H50 H 0.384005 0.398996 0.518947 0.032 Uiso 1 1 calc R U . . .
C47 C 0.0712(2) 0.2142(2) 0.31832(17) 0.0201(5) Uani 1 1 d . . . . .
C48 C 0.0793(3) 0.2159(3) 0.23284(18) 0.0356(8) Uani 1 1 d . . . . .
H59 H 0.155118 0.230602 0.214381 0.043 Uiso 1 1 calc R U . . .
C49 C -0.0224(3) 0.1962(4) 0.1740(2) 0.0551(11) Uani 1 1 d . . . . .
H55 H -0.015965 0.197284 0.115262 0.066 Uiso 1 1 calc R U . . .
C50 C -0.1330(3) 0.1752(3) 0.1997(2) 0.0514(10) Uani 1 1 d . . . . .
H56 H -0.202659 0.162504 0.159171 0.062 Uiso 1 1 calc R U . . .
C51 C -0.1418(3) 0.1726(3) 0.2846(2) 0.0389(8) Uani 1 1 d . . . . .
H57 H -0.217912 0.157166 0.302537 0.047 Uiso 1 1 calc R U . . .
C52 C -0.0405(2) 0.1923(2) 0.34401(19) 0.0266(6) Uani 1 1 d . . . . .
H58 H -0.047311 0.190820 0.402608 0.032 Uiso 1 1 calc R U . . .

loop_
_atom_site_aniso_label
_atom_site_aniso_U_11
_atom_site_aniso_U_22
_atom_site_aniso_U_33
_atom_site_aniso_U_23
_atom_site_aniso_U_13
_atom_site_aniso_U_12
Pt1 0.01914(5) 0.01964(5) 0.01571(5) 0.00994(4) 0.00303(3) 0.00387(4)
S1 0.0466(5) 0.0246(4) 0.0166(3) 0.0089(3) 0.0044(3) 0.0104(3)
S2 0.0221(3) 0.0193(3) 0.0182(3) 0.0088(2) 0.0011(3) 0.0043(3)
P1 0.0182(3) 0.0191(3) 0.0154(3) 0.0092(2) 0.0018(3) 0.0037(3)
C1 0.0225(14) 0.0221(13) 0.0184(12) 0.0135(10) 0.0017(10) 0.0016(11)
C2 0.0235(14) 0.0235(13) 0.0197(12) 0.0144(11) 0.0063(11) 0.0065(11)
C3 0.0286(15) 0.0223(13) 0.0155(12) 0.0123(10) 0.0039(11) 0.0043(11)
C4 0.0281(15) 0.0285(15) 0.0153(12) 0.0103(11) 0.0041(11) 0.0025(12)
C5 0.0326(16) 0.0315(16) 0.0188(13) 0.0120(11) 0.0021(12) 0.0045(13)
C6 0.0312(16) 0.0365(17) 0.0173(13) 0.0113(12) 0.0045(12) 0.0008(13)
C7 0.044(2) 0.0449(19) 0.0168(13) 0.0137(13) 0.0014(13) 0.0041(15)
C8 0.126(4) 0.082(3) 0.0265(18) 0.025(2) -0.007(2) 0.041(3)
C9 0.058(3) 0.095(3) 0.0283(17) 0.030(2) -0.0094(17) -0.018(2)
C10 0.052(2) 0.098(3) 0.0260(17) 0.0291(19) 0.0039(16) 0.002(2)
C11 0.0343(17) 0.0345(16) 0.0149(12) 0.0043(11) 0.0092(12) 0.0009(13)
C12 0.0277(15) 0.0295(15) 0.0214(13) 0.0078(11) 0.0088(11) 0.0051(12)
C13 0.0245(14) 0.0274(14) 0.0162(12) 0.0093(11) 0.0044(11) 0.0024(12)
C14 0.0408(19) 0.0356(17) 0.0264(15) 0.0088(13) 0.0122(13) 0.0114(15)
C15 0.038(2) 0.050(2) 0.055(2) 0.0184(17) 0.0151(17) 0.0208(17)
C16 0.053(2) 0.0279(16) 0.0426(18) 0.0098(14) 0.0140(16) 0.0098(15)
C17 0.088(3) 0.050(2) 0.0364(19) 0.0094(17) 0.026(2) 0.037(2)
C18 0.0249(15) 0.0283(14) 0.0177(12) 0.0108(11) -0.0009(11) 0.0046(12)
C19 0.0234(14) 0.0264(14) 0.0223(13) 0.0123(11) 0.0055(11) 0.0103(11)
C20 0.0256(14) 0.0187(12) 0.0178(12) 0.0116(10) 0.0035(10) 0.0049(11)
C21 0.0202(13) 0.0211(13) 0.0187(12) 0.0094(10) 0.0027(10) 0.0035(11)
C22 0.0209(13) 0.0165(12) 0.0186(12) 0.0075(10) 0.0000(10) 0.0021(10)
C23 0.0266(15) 0.0206(13) 0.0196(12) 0.0095(10) -0.0013(11) 0.0022(11)
C24 0.0439(19) 0.0287(15) 0.0176(13) 0.0077(11) -0.0036(12) 0.0092(14)
C25 0.042(2) 0.045(2) 0.0359(17) 0.0140(15) -0.0158(15) 0.0046(16)
C26 0.055(2) 0.0397(18) 0.0259(15) 0.0206(14) 0.0074(14) 0.0087(16)
C27 0.091(3) 0.049(2) 0.0182(15) 0.0058(14) -0.0076(17) 0.031(2)
C28 0.0328(16) 0.0234(14) 0.0184(13) 0.0065(11) 0.0031(11) 0.0068(12)
C29 0.0251(15) 0.0197(13) 0.0231(13) 0.0091(11) 0.0052(11) 0.0044(11)
C30 0.0253(15) 0.0247(14) 0.0211(13) 0.0120(11) 0.0025(11) 0.0061(11)
C31 0.0271(15) 0.0231(14) 0.0231(13) 0.0085(11) 0.0056(11) 0.0092(12)
C32 0.0346(17) 0.0243(15) 0.0416(17) 0.0115(13) 0.0002(14) 0.0072(13)
C33 0.044(2) 0.0394(18) 0.0410(18) 0.0168(15) 0.0204(15) 0.0179(16)
C34 0.0376(18) 0.0318(16) 0.0319(16) 0.0077(13) 0.0009(13) 0.0171(14)
C35 0.0166(13) 0.0211(13) 0.0154(11) 0.0078(10) -0.0005(10) 0.0010(10)
C36 0.0250(14) 0.0223(13) 0.0190(12) 0.0093(10) 0.0039(11) 0.0075(11)
C37 0.0294(16) 0.0265(14) 0.0192(13) 0.0117(11) 0.0065(11) 0.0028(12)
C38 0.0251(15) 0.0330(16) 0.0294(15) 0.0099(13) 0.0096(12) 0.0056(13)
C39 0.0251(16) 0.0362(17) 0.0493(19) 0.0220(15) 0.0122(14) 0.0160(13)
C40 0.0206(14) 0.0283(15) 0.0345(15) 0.0189(12) 0.0046(12) 0.0066(12)
C41 0.0255(14) 0.0190(13) 0.0170(12) 0.0081(10) 0.0057(10) 0.0031(11)
C42 0.0283(16) 0.0244(14) 0.0332(15) 0.0088(12) 0.0068(13) 0.0064(12)
C43 0.042(2) 0.0264(16) 0.0474(19) 0.0093(14) 0.0135(16) 0.0141(14)
C44 0.053(2) 0.0223(15) 0.0349(17) 0.0011(13) 0.0152(16) 0.0013(15)
C45 0.0418(19) 0.0320(17) 0.0232(14) 0.0036(12) 0.0026(13) -0.0063(15)
C46 0.0313(16) 0.0276(15) 0.0198(13) 0.0075(11) 0.0007(12) 0.0036(12)
C47 0.0200(13) 0.0196(13) 0.0221(13) 0.0085(10) -0.0009(10) 0.0051(11)
C48 0.0283(17) 0.058(2) 0.0231(14) 0.0158(14) 0.0008(12) 0.0101(15)
C49 0.042(2) 0.100(3) 0.0276(17) 0.0227(19) -0.0038(15) 0.023(2)
C50 0.034(2) 0.073(3) 0.0388(19) 0.0083(18) -0.0174(16) 0.0100(18)
C51 0.0177(15) 0.044(2) 0.053(2) 0.0141(16) -0.0024(14) 0.0031(14)
C52 0.0226(15) 0.0282(15) 0.0318(15) 0.0132(12) 0.0024(12) 0.0053(12)

loop_
_atom_type_symbol
_atom_type_description
_atom_type_scat_dispersion_real
_atom_type_scat_dispersion_imag
_atom_type_scat_source
C C 0.0033 0.0016 'International Tables Vol C Tables 4.2.6.8 and 6.1.1.4'
H H 0.0000 0.0000 'International Tables Vol C Tables 4.2.6.8 and 6.1.1.4'
P P 0.1023 0.0942 'International Tables Vol C Tables 4.2.6.8 and 6.1.1.4'
S S 0.1246 0.1234 'International Tables Vol C Tables 4.2.6.8 and 6.1.1.4'
Pt Pt -1.7033 8.3905 'International Tables Vol C Tables 4.2.6.8 and 6.1.1.4'

loop_
_geom_angle_atom_site_label_1
_geom_angle_atom_site_label_2
_geom_angle_atom_site_label_3
_geom_angle
_geom_angle_site_symmetry_1
_geom_angle_site_symmetry_3
_geom_angle_publ_flag
P1 Pt1 S1 89.42(2) . . ?
P1 Pt1 C2 170.89(6) . . ?
S1 Pt1 C2 81.67(7) . . ?
P1 Pt1 C1 154.43(6) . . ?
S1 Pt1 C1 115.88(6) . . ?
C2 Pt1 C1 34.26(9) . . ?
P1 Pt1 S2 80.01(2) . . ?
S1 Pt1 S2 166.55(2) . . ?
C2 Pt1 S2 109.08(7) . . ?
C1 Pt1 S2 75.44(6) . . ?
C13 S1 Pt1 118.66(10) . . ?
C22 S2 Pt1 116.31(8) . . ?
C35 P1 C41 101.51(12) . . ?
C35 P1 C47 107.98(12) . . ?
C41 P1 C47 103.10(12) . . ?
C35 P1 Pt1 112.14(9) . . ?
C41 P1 Pt1 120.29(8) . . ?
C47 P1 Pt1 110.76(9) . . ?
C2 C1 C20 120.3(2) . . ?
C2 C1 Pt1 71.84(15) . . ?
C20 C1 Pt1 102.26(16) . . ?
C2 C1 H44 119.9 . . ?
C20 C1 H44 119.9 . . ?
Pt1 C1 H44 95.7 . . ?
C1 C2 C3 119.8(3) . . ?
C1 C2 Pt1 73.89(14) . . ?
C3 C2 Pt1 102.32(17) . . ?
C1 C2 H1 120.1 . . ?
C3 C2 H1 120.1 . . ?
Pt1 C2 H1 93.7 . . ?
C18 C3 C2 119.2(2) . . ?
C18 C3 C4 125.0(2) . . ?
C2 C3 C4 115.8(2) . . ?
C5 C4 C13 122.4(3) . . ?
C5 C4 C3 118.7(3) . . ?
C13 C4 C3 118.8(2) . . ?
C6 C5 C4 120.7(3) . . ?
C6 C5 H21 119.6 . . ?
C4 C5 H21 119.6 . . ?
C5 C6 C11 116.6(3) . . ?
C5 C6 C7 122.2(3) . . ?
C11 C6 C7 121.2(3) . . ?
C10 C7 C8 108.3(3) . . ?
C10 C7 C9 109.0(3) . . ?
C8 C7 C9 107.6(3) . . ?
C10 C7 C6 110.5(3) . . ?
C8 C7 C6 112.4(3) . . ?
C9 C7 C6 108.9(3) . . ?
C7 C8 H2 109.5 . . ?
C7 C8 H4 109.5 . . ?
H2 C8 H4 109.5 . . ?
C7 C8 H3 109.5 . . ?
H2 C8 H3 109.5 . . ?
H4 C8 H3 109.5 . . ?
C7 C9 H7 109.5 . . ?
C7 C9 H5 109.5 . . ?
H7 C9 H5 109.5 . . ?
C7 C9 H6 109.5 . . ?
H7 C9 H6 109.5 . . ?
H5 C9 H6 109.5 . . ?
C7 C10 H8 109.5 . . ?
C7 C10 H9 109.5 . . ?
H8 C10 H9 109.5 . . ?
C7 C10 H10 109.5 . . ?
H8 C10 H10 109.5 . . ?
H9 C10 H10 109.5 . . ?
C6 C11 C12 125.5(3) . . ?
C6 C11 H11 117.3 . . ?
C12 C11 H11 117.3 . . ?
C11 C12 C13 116.8(3) . . ?
C11 C12 C14 119.1(2) . . ?
C13 C12 C14 124.1(3) . . ?
C4 C13 C12 117.9(2) . . ?
C4 C13 S1 121.0(2) . . ?
C12 C13 S1 120.7(2) . . ?
C16 C14 C17 106.2(3) . . ?
C16 C14 C12 111.0(3) . . ?
C17 C14 C12 112.4(3) . . ?
C16 C14 C15 110.4(3) . . ?
C17 C14 C15 105.9(3) . . ?
C12 C14 C15 110.7(3) . . ?
C14 C15 H12 109.5 . . ?
C14 C15 H14 109.5 . . ?
H12 C15 H14 109.5 . . ?
C14 C15 H13 109.5 . . ?
H12 C15 H13 109.5 . . ?
H14 C15 H13 109.5 . . ?
C14 C16 H17 109.5 . . ?
C14 C16 H16 109.5 . . ?
H17 C16 H16 109.5 . . ?
C14 C16 H15 109.5 . . ?
H17 C16 H15 109.5 . . ?
H16 C16 H15 109.5 . . ?
C14 C17 H20 109.5 . . ?
C14 C17 H19 109.5 . . ?
H20 C17 H19 109.5 . . ?
C14 C17 H18 109.5 . . ?
H20 C17 H18 109.5 . . ?
H19 C17 H18 109.5 . . ?
C3 C18 C19 120.5(2) . . ?
C3 C18 H43 119.8 . . ?
C19 C18 H43 119.8 . . ?
C20 C19 C18 121.1(3) . . ?
C20 C19 H22 119.5 . . ?
C18 C19 H22 119.5 . . ?
C19 C20 C1 118.3(2) . . ?
C19 C20 C21 122.2(2) . . ?
C1 C20 C21 119.2(2) . . ?
C30 C21 C22 121.5(2) . . ?
C30 C21 C20 118.8(2) . . ?
C22 C21 C20 119.6(2) . . ?
C21 C22 C23 118.1(2) . . ?
C21 C22 S2 122.35(19) . . ?
C23 C22 S2 119.50(19) . . ?
C28 C23 C22 117.2(2) . . ?
C28 C23 C24 118.4(2) . . ?
C22 C23 C24 124.4(2) . . ?
C25 C24 C26 110.7(3) . . ?
C25 C24 C27 106.5(3) . . ?
C26 C24 C27 105.9(3) . . ?
C25 C24 C23 111.8(3) . . ?
C26 C24 C23 110.3(2) . . ?
C27 C24 C23 111.4(2) . . ?
C24 C25 H23 109.5 . . ?
C24 C25 H24 109.5 . . ?
H23 C25 H24 109.5 . . ?
C24 C25 H25 109.5 . . ?
H23 C25 H25 109.5 . . ?
H24 C25 H25 109.5 . . ?
C24 C26 H27 109.5 . . ?
C24 C26 H26 109.5 . . ?
H27 C26 H26 109.5 . . ?
C24 C26 H28 109.5 . . ?
H27 C26 H28 109.5 . . ?
H26 C26 H28 109.5 . . ?
C24 C27 H29 109.5 . . ?
C24 C27 H30 109.5 . . ?
H29 C27 H30 109.5 . . ?
C24 C27 H31 109.5 . . ?
H29 C27 H31 109.5 . . ?
H30 C27 H31 109.5 . . ?
C23 C28 C29 125.1(2) . . ?
C23 C28 H42 117.4 . . ?
C29 C28 H42 117.4 . . ?
C30 C29 C28 116.4(3) . . ?
C30 C29 C31 123.2(2) . . ?
C28 C29 C31 120.3(2) . . ?
C29 C30 C21 121.5(2) . . ?
C29 C30 H32 119.3 . . ?
C21 C30 H32 119.3 . . ?
C29 C31 C33 110.7(2) . . ?
C29 C31 C34 111.6(2) . . ?
C33 C31 C34 107.8(3) . . ?
C29 C31 C32 108.1(2) . . ?
C33 C31 C32 108.8(2) . . ?
C34 C31 C32 109.8(2) . . ?
C31 C32 H34 109.5 . . ?
C31 C32 H35 109.5 . . ?
H34 C32 H35 109.5 . . ?
C31 C32 H33 109.5 . . ?
H34 C32 H33 109.5 . . ?
H35 C32 H33 109.5 . . ?
C31 C33 H37 109.5 . . ?
C31 C33 H36 109.5 . . ?
H37 C33 H36 109.5 . . ?
C31 C33 H38 109.5 . . ?
H37 C33 H38 109.5 . . ?
H36 C33 H38 109.5 . . ?
C31 C34 H39 109.5 . . ?
C31 C34 H40 109.5 . . ?
H39 C34 H40 109.5 . . ?
C31 C34 H41 109.5 . . ?
H39 C34 H41 109.5 . . ?
H40 C34 H41 109.5 . . ?
C40 C35 C36 118.8(2) . . ?
C40 C35 P1 122.4(2) . . ?
C36 C35 P1 118.8(2) . . ?
C37 C36 C35 120.6(3) . . ?
C37 C36 H49 119.7 . . ?
C35 C36 H49 119.7 . . ?
C38 C37 C36 120.3(3) . . ?
C38 C37 H48 119.9 . . ?
C36 C37 H48 119.9 . . ?
C37 C38 C39 119.5(3) . . ?
C37 C38 H47 120.2 . . ?
C39 C38 H47 120.2 . . ?
C40 C39 C38 120.8(3) . . ?
C40 C39 H45 119.6 . . ?
C38 C39 H45 119.6 . . ?
C39 C40 C35 120.0(3) . . ?
C39 C40 H46 120.0 . . ?
C35 C40 H46 120.0 . . ?
C42 C41 C46 118.9(3) . . ?
C42 C41 P1 122.5(2) . . ?
C46 C41 P1 118.5(2) . . ?
C43 C42 C41 120.3(3) . . ?
C43 C42 H54 119.8 . . ?
C41 C42 H54 119.8 . . ?
C44 C43 C42 120.3(3) . . ?
C44 C43 H53 119.9 . . ?
C42 C43 H53 119.9 . . ?
C43 C44 C45 119.9(3) . . ?
C43 C44 H52 120.0 . . ?
C45 C44 H52 120.0 . . ?
C44 C45 C46 120.5(3) . . ?
C44 C45 H51 119.7 . . ?
C46 C45 H51 119.7 . . ?
C45 C46 C41 120.0(3) . . ?
C45 C46 H50 120.0 . . ?
C41 C46 H50 120.0 . . ?
C48 C47 C52 119.0(3) . . ?
C48 C47 P1 123.8(2) . . ?
C52 C47 P1 117.2(2) . . ?
C47 C48 C49 120.3(3) . . ?
C47 C48 H59 119.8 . . ?
C49 C48 H59 119.8 . . ?
C50 C49 C48 120.6(3) . . ?
C50 C49 H55 119.7 . . ?
C48 C49 H55 119.7 . . ?
C51 C50 C49 119.5(3) . . ?
C51 C50 H56 120.3 . . ?
C49 C50 H56 120.3 . . ?
C50 C51 C52 120.3(3) . . ?
C50 C51 H57 119.8 . . ?
C52 C51 H57 119.8 . . ?
C51 C52 C47 120.3(3) . . ?
C51 C52 H58 119.9 . . ?
C47 C52 H58 119.9 . . ?

loop_
_geom_bond_atom_site_label_1
_geom_bond_atom_site_label_2
_geom_bond_distance
_geom_bond_site_symmetry_2
_geom_bond_publ_flag
Pt1 P1 2.2358(7) . ?
Pt1 S1 2.3434(7) . ?
Pt1 C2 2.347(2) . ?
Pt1 C1 2.373(3) . ?
Pt1 S2 2.3810(6) . ?
S1 C13 1.790(3) . ?
S2 C22 1.784(3) . ?
P1 C35 1.822(3) . ?
P1 C41 1.824(3) . ?
P1 C47 1.824(3) . ?
C1 C2 1.390(4) . ?
C1 C20 1.423(4) . ?
C1 H44 0.9500 . ?
C2 C3 1.427(4) . ?
C2 H1 0.9500 . ?
C3 C18 1.367(4) . ?
C3 C4 1.475(4) . ?
C4 C5 1.395(4) . ?
C4 C13 1.400(4) . ?
C5 C6 1.382(4) . ?
C5 H21 0.9500 . ?
C6 C11 1.390(4) . ?
C6 C7 1.540(4) . ?
C7 C10 1.516(5) . ?
C7 C8 1.521(5) . ?
C7 C9 1.531(5) . ?
C8 H2 0.9800 . ?
C8 H4 0.9800 . ?
C8 H3 0.9800 . ?
C9 H7 0.9800 . ?
C9 H5 0.9800 . ?
C9 H6 0.9800 . ?
C10 H8 0.9800 . ?
C10 H9 0.9800 . ?
C10 H10 0.9800 . ?
C11 C12 1.395(4) . ?
C11 H11 0.9500 . ?
C12 C13 1.432(4) . ?
C12 C14 1.544(4) . ?
C14 C16 1.533(4) . ?
C14 C17 1.540(4) . ?
C14 C15 1.542(5) . ?
C15 H12 0.9800 . ?
C15 H14 0.9800 . ?
C15 H13 0.9800 . ?
C16 H17 0.9800 . ?
C16 H16 0.9800 . ?
C16 H15 0.9800 . ?
C17 H20 0.9800 . ?
C17 H19 0.9800 . ?
C17 H18 0.9800 . ?
C18 C19 1.414(4) . ?
C18 H43 0.9500 . ?
C19 C20 1.377(4) . ?
C19 H22 0.9500 . ?
C20 C21 1.480(3) . ?
C21 C30 1.388(4) . ?
C21 C22 1.415(3) . ?
C22 C23 1.427(4) . ?
C23 C28 1.389(4) . ?
C23 C24 1.552(4) . ?
C24 C25 1.529(5) . ?
C24 C26 1.535(4) . ?
C24 C27 1.543(4) . ?
C25 H23 0.9800 . ?
C25 H24 0.9800 . ?
C25 H25 0.9800 . ?
C26 H27 0.9800 . ?
C26 H26 0.9800 . ?
C26 H28 0.9800 . ?
C27 H29 0.9800 . ?
C27 H30 0.9800 . ?
C27 H31 0.9800 . ?
C28 C29 1.398(4) . ?
C28 H42 0.9500 . ?
C29 C30 1.383(4) . ?
C29 C31 1.524(4) . ?
C30 H32 0.9500 . ?
C31 C33 1.531(4) . ?
C31 C34 1.533(4) . ?
C31 C32 1.537(4) . ?
C32 H34 0.9800 . ?
C32 H35 0.9800 . ?
C32 H33 0.9800 . ?
C33 H37 0.9800 . ?
C33 H36 0.9800 . ?
C33 H38 0.9800 . ?
C34 H39 0.9800 . ?
C34 H40 0.9800 . ?
C34 H41 0.9800 . ?
C35 C40 1.389(4) . ?
C35 C36 1.396(4) . ?
C36 C37 1.383(4) . ?
C36 H49 0.9500 . ?
C37 C38 1.372(4) . ?
C37 H48 0.9500 . ?
C38 C39 1.386(4) . ?
C38 H47 0.9500 . ?
C39 C40 1.382(4) . ?
C39 H45 0.9500 . ?
C40 H46 0.9500 . ?
C41 C42 1.389(4) . ?
C41 C46 1.397(4) . ?
C42 C43 1.390(4) . ?
C42 H54 0.9500 . ?
C43 C44 1.375(5) . ?
C43 H53 0.9500 . ?
C44 C45 1.378(5) . ?
C44 H52 0.9500 . ?
C45 C46 1.386(4) . ?
C45 H51 0.9500 . ?
C46 H50 0.9500 . ?
C47 C48 1.381(4) . ?
C47 C52 1.390(4) . ?
C48 C49 1.382(4) . ?
C48 H59 0.9500 . ?
C49 C50 1.376(5) . ?
C49 H55 0.9500 . ?
C50 C51 1.377(5) . ?
C50 H56 0.9500 . ?
C51 C52 1.383(4) . ?
C51 H57 0.9500 . ?
C52 H58 0.9500 . ?

loop_
_geom_hbond_atom_site_label_D
_geom_hbond_atom_site_label_H
_geom_hbond_atom_site_label_A
_geom_hbond_distance_DH
_geom_hbond_distance_HA
_geom_hbond_distance_DA
_geom_hbond_angle_DHA
_geom_hbond_site_symmetry_A
_geom_hbond_publ_flag
C40 H46 S2 0.95 2.94 3.408(3) 111.7 . yes
C40 H46 S2 0.95 2.94 3.408(3) 111.7 . yes
C40 H46 S2 0.95 2.94 3.408(3) 111.7 . yes
C40 H46 S2 0.95 2.94 3.408(3) 111.7 . yes
C40 H46 S2 0.95 2.94 3.408(3) 111.7 . yes

loop_
_geom_torsion_atom_site_label_1
_geom_torsion_atom_site_label_2
_geom_torsion_atom_site_label_3
_geom_torsion_atom_site_label_4
_geom_torsion
_geom_torsion_site_symmetry_1
_geom_torsion_site_symmetry_2
_geom_torsion_site_symmetry_3
_geom_torsion_site_symmetry_4
_geom_torsion_publ_flag
C20 C1 C2 C3 -1.3(4) . . . . ?
Pt1 C1 C2 C3 -95.2(2) . . . . ?
C20 C1 C2 Pt1 93.9(2) . . . . ?
C1 C2 C3 C18 -5.4(4) . . . . ?
Pt1 C2 C3 C18 -83.8(3) . . . . ?
C1 C2 C3 C4 174.2(2) . . . . ?
Pt1 C2 C3 C4 95.8(2) . . . . ?
C18 C3 C4 C5 -56.3(4) . . . . ?
C2 C3 C4 C5 124.1(3) . . . . ?
C18 C3 C4 C13 126.1(3) . . . . ?
C2 C3 C4 C13 -53.5(3) . . . . ?
C13 C4 C5 C6 1.2(4) . . . . ?
C3 C4 C5 C6 -176.3(3) . . . . ?
C4 C5 C6 C11 0.7(4) . . . . ?
C4 C5 C6 C7 -178.3(3) . . . . ?
C5 C6 C7 C10 -126.4(3) . . . . ?
C11 C6 C7 C10 54.6(4) . . . . ?
C5 C6 C7 C8 -5.3(5) . . . . ?
C11 C6 C7 C8 175.8(3) . . . . ?
C5 C6 C7 C9 113.9(4) . . . . ?
C11 C6 C7 C9 -65.1(4) . . . . ?
C5 C6 C11 C12 -0.7(5) . . . . ?
C7 C6 C11 C12 178.3(3) . . . . ?
C6 C11 C12 C13 -1.1(4) . . . . ?
C6 C11 C12 C14 179.4(3) . . . . ?
C5 C4 C13 C12 -3.0(4) . . . . ?
C3 C4 C13 C12 174.6(2) . . . . ?
C5 C4 C13 S1 170.5(2) . . . . ?
C3 C4 C13 S1 -12.0(4) . . . . ?
C11 C12 C13 C4 2.8(4) . . . . ?
C14 C12 C13 C4 -177.7(3) . . . . ?
C11 C12 C13 S1 -170.7(2) . . . . ?
C14 C12 C13 S1 8.8(4) . . . . ?
Pt1 S1 C13 C4 19.8(3) . . . . ?
Pt1 S1 C13 C12 -166.89(19) . . . . ?
C11 C12 C14 C16 112.7(3) . . . . ?
C13 C12 C14 C16 -66.7(4) . . . . ?
C11 C12 C14 C17 -6.1(4) . . . . ?
C13 C12 C14 C17 174.5(3) . . . . ?
C11 C12 C14 C15 -124.4(3) . . . . ?
C13 C12 C14 C15 56.2(4) . . . . ?
C2 C3 C18 C19 5.3(4) . . . . ?
C4 C3 C18 C19 -174.3(3) . . . . ?
C3 C18 C19 C20 1.7(4) . . . . ?
C18 C19 C20 C1 -8.4(4) . . . . ?
C18 C19 C20 C21 166.3(2) . . . . ?
C2 C1 C20 C19 8.2(4) . . . . ?
Pt1 C1 C20 C19 84.1(2) . . . . ?
C2 C1 C20 C21 -166.7(2) . . . . ?
Pt1 C1 C20 C21 -90.8(2) . . . . ?
C19 C20 C21 C30 48.4(4) . . . . ?
C1 C20 C21 C30 -136.9(3) . . . . ?
C19 C20 C21 C22 -129.2(3) . . . . ?
C1 C20 C21 C22 45.5(3) . . . . ?
C30 C21 C22 C23 -1.6(4) . . . . ?
C20 C21 C22 C23 175.9(2) . . . . ?
C30 C21 C22 S2 177.5(2) . . . . ?
C20 C21 C22 S2 -5.1(4) . . . . ?
Pt1 S2 C22 C21 20.4(3) . . . . ?
Pt1 S2 C22 C23 -160.52(18) . . . . ?
C21 C22 C23 C28 3.2(4) . . . . ?
S2 C22 C23 C28 -175.9(2) . . . . ?
C21 C22 C23 C24 -176.6(3) . . . . ?
S2 C22 C23 C24 4.3(4) . . . . ?
C28 C23 C24 C25 120.5(3) . . . . ?
C22 C23 C24 C25 -59.8(4) . . . . ?
C28 C23 C24 C26 -115.9(3) . . . . ?
C22 C23 C24 C26 63.8(4) . . . . ?
C28 C23 C24 C27 1.4(4) . . . . ?
C22 C23 C24 C27 -178.9(3) . . . . ?
C22 C23 C28 C29 -2.3(4) . . . . ?
C24 C23 C28 C29 177.4(3) . . . . ?
C23 C28 C29 C30 -0.3(4) . . . . ?
C23 C28 C29 C31 176.8(3) . . . . ?
C28 C29 C30 C21 2.1(4) . . . . ?
C31 C29 C30 C21 -175.0(3) . . . . ?
C22 C21 C30 C29 -1.1(4) . . . . ?
C20 C21 C30 C29 -178.6(2) . . . . ?
C30 C29 C31 C33 -136.4(3) . . . . ?
C28 C29 C31 C33 46.7(4) . . . . ?
C30 C29 C31 C34 -16.3(4) . . . . ?
C28 C29 C31 C34 166.8(3) . . . . ?
C30 C29 C31 C32 104.5(3) . . . . ?
C28 C29 C31 C32 -72.4(3) . . . . ?
C41 P1 C35 C40 135.6(2) . . . . ?
C47 P1 C35 C40 -116.4(2) . . . . ?
Pt1 P1 C35 C40 5.9(2) . . . . ?
C41 P1 C35 C36 -43.9(2) . . . . ?
C47 P1 C35 C36 64.1(2) . . . . ?
Pt1 P1 C35 C36 -173.61(17) . . . . ?
C40 C35 C36 C37 3.2(4) . . . . ?
P1 C35 C36 C37 -177.29(19) . . . . ?
C35 C36 C37 C38 -1.9(4) . . . . ?
C36 C37 C38 C39 -0.6(4) . . . . ?
C37 C38 C39 C40 1.8(5) . . . . ?
C38 C39 C40 C35 -0.5(4) . . . . ?
C36 C35 C40 C39 -2.0(4) . . . . ?
P1 C35 C40 C39 178.5(2) . . . . ?
C35 P1 C41 C42 123.1(2) . . . . ?
C47 P1 C41 C42 11.4(3) . . . . ?
Pt1 P1 C41 C42 -112.5(2) . . . . ?
C35 P1 C41 C46 -53.6(2) . . . . ?
C47 P1 C41 C46 -165.4(2) . . . . ?
Pt1 P1 C41 C46 70.7(2) . . . . ?
C46 C41 C42 C43 0.1(4) . . . . ?
P1 C41 C42 C43 -176.6(2) . . . . ?
C41 C42 C43 C44 0.1(5) . . . . ?
C42 C43 C44 C45 0.0(5) . . . . ?
C43 C44 C45 C46 -0.3(5) . . . . ?
C44 C45 C46 C41 0.5(4) . . . . ?
C42 C41 C46 C45 -0.4(4) . . . . ?
P1 C41 C46 C45 176.4(2) . . . . ?
C35 P1 C47 C48 -15.1(3) . . . . ?
C41 P1 C47 C48 91.9(3) . . . . ?
Pt1 P1 C47 C48 -138.2(2) . . . . ?
C35 P1 C47 C52 165.9(2) . . . . ?
C41 P1 C47 C52 -87.2(2) . . . . ?
Pt1 P1 C47 C52 42.7(2) . . . . ?
C52 C47 C48 C49 0.2(5) . . . . ?
P1 C47 C48 C49 -178.9(3) . . . . ?
C47 C48 C49 C50 0.2(6) . . . . ?
C48 C49 C50 C51 -0.7(6) . . . . ?
C49 C50 C51 C52 0.8(6) . . . . ?
C50 C51 C52 C47 -0.4(5) . . . . ?
C48 C47 C52 C51 -0.1(4) . . . . ?
P1 C47 C52 C51 179.1(2) . . . . ?
